data_4068432
loop_
_publ_author_name
'Castonguay, Annie'
'Spasyuk, Denis M.'
'Madern, Nathalie'
'Beauchamp, Andr\'e L.'
'Zargarian, Davit'

_publ_section_title
;
 Regioselective Hydroamination of Acrylonitrile Catalyzed by Cationic
 Pincer Complexes of Nickel(II)
;
_journal_issue 7
_journal_name_full Organometallics
_journal_page_first 2134
_journal_paper_doi 10.1021/om800840u
_journal_volume 28
_journal_year 2009
_chemical_compound_source 'Synthesized by the authors. See text'
_chemical_formula_moiety 'C20 H34 N Ni O2 P2, C24 H20 B, C2 H3 N'
_chemical_formula_sum 'C46 H57 B N2 Ni O2 P2'
_chemical_formula_weight 801.40
_chemical_name_systematic
; 
 ? 
;
_space_group_IT_number 14
_symmetry_cell_setting monoclinic
_symmetry_space_group_name_Hall '-P 2ybc'
_symmetry_space_group_name_H-M 'P 1 21/c 1'
_atom_sites_solution_hydrogens geom
_atom_sites_solution_primary direct
_atom_sites_solution_secondary difmap
_audit_creation_method SHELXL-97
_cell_angle_alpha 90.00
_cell_angle_beta 103.087(2)
_cell_angle_gamma 90.00
_cell_formula_units_Z 4
_cell_length_a 11.8122(4)
_cell_length_b 17.2040(6)
_cell_length_c 21.9175(8)
_cell_measurement_reflns_used 19903
_cell_measurement_temperature 153(2)
_cell_measurement_theta_max 71.65
_cell_measurement_theta_min 3.30
_cell_volume 4338.3(3)
_computing_cell_refinement 'APEX2 (Bruker, 2004)'
_computing_data_collection 'APEX2 (Bruker, 2004)'
_computing_data_reduction 'SAINT (Bruker, 2004)'
_computing_molecular_graphics 'SHELXTL (Bruker, 1997)'
_computing_publication_material 'UdMX (Maris, 2004)'
_computing_structure_refinement 'SHELXL97 (Sheldrick, 1997)'
_computing_structure_solution 'SHELXS97 (Sheldrick, 1997)'
_diffrn_ambient_temperature 153(2)
_diffrn_measured_fraction_theta_full 0.944
_diffrn_measured_fraction_theta_max 0.944
_diffrn_measurement_device_type 'Bruker Smart 6000'
_diffrn_measurement_method \w
_diffrn_radiation_monochromator 'Montel 200 optics'
_diffrn_radiation_source 'Rotating Anode'
_diffrn_radiation_type CuK\a
_diffrn_radiation_wavelength 1.54178
_diffrn_reflns_av_R_equivalents 0.037
_diffrn_reflns_av_sigmaI/netI 0.0413
_diffrn_reflns_limit_h_max 14
_diffrn_reflns_limit_h_min -14
_diffrn_reflns_limit_k_max 21
_diffrn_reflns_limit_k_min -20
_diffrn_reflns_limit_l_max 26
_diffrn_reflns_limit_l_min -24
_diffrn_reflns_number 52162
_diffrn_reflns_theta_full 72.06
_diffrn_reflns_theta_max 72.06
_diffrn_reflns_theta_min 3.30
_diffrn_standards_decay_% 0.00
_diffrn_standards_number 79
_exptl_absorpt_coefficient_mu 1.631
_exptl_absorpt_correction_T_max 0.8220
_exptl_absorpt_correction_T_min 0.7560
_exptl_absorpt_correction_type multi-scan
_exptl_absorpt_process_details 'Sadabs (Sheldrick,1996)'
_exptl_crystal_colour yellow
_exptl_crystal_density_diffrn 1.227
_exptl_crystal_density_method 'not measured'
_exptl_crystal_description block
_exptl_crystal_F_000 1704
_exptl_crystal_size_max 0.22
_exptl_crystal_size_mid 0.16
_exptl_crystal_size_min 0.12
_refine_diff_density_max 0.329
_refine_diff_density_min -0.466
_refine_diff_density_rms 0.076
_refine_ls_extinction_method none
_refine_ls_goodness_of_fit_ref 0.971
_refine_ls_hydrogen_treatment constr
_refine_ls_matrix_type full
_refine_ls_number_parameters 497
_refine_ls_number_reflns 8062
_refine_ls_number_restraints 0
_refine_ls_restrained_S_all 0.971
_refine_ls_R_factor_all 0.0442
_refine_ls_R_factor_gt 0.0376
_refine_ls_shift/su_max 0.001
_refine_ls_shift/su_mean 0.000
_refine_ls_structure_factor_coef Fsqd
_refine_ls_weighting_details 'calc w=1/[\s^2^(Fo^2^)+(0.0623P)^2^+0.0000P] where P=(Fo^2^+2Fc^2^)/3'
_refine_ls_weighting_scheme calc
_refine_ls_wR_factor_gt 0.0921
_refine_ls_wR_factor_ref 0.0949
_reflns_number_gt 6670
_reflns_number_total 8062
_reflns_threshold_expression I>2\s(I)
_cod_data_source_file om800840u_si_001.cif
_cod_data_source_block denis2
_cod_depositor_comments
;
The following automatic conversions were performed:

'_symmetry_cell_setting' value 'Monoclinic' changed to 'monoclinic'
according to /home/saulius/struct/CIF-dictionaries/cif_core.dic
dictionary named 'cif_core.dic' version 2.4.2 from
2011-04-26.

'_geom_bond_publ_flag' value 'Y' changed to 'y'
according to /home/saulius/struct/CIF-dictionaries/cif_core.dic
dictionary named 'cif_core.dic' version 2.4.2 from 2011-04-26 (58
times).

'_geom_angle_publ_flag' value 'Y' changed to 'y' according
to /home/saulius/struct/CIF-dictionaries/cif_core.dic dictionary
named 'cif_core.dic' version 2.4.2 from 2011-04-26 (85
times).

'_geom_torsion_publ_flag' value 'Y' changed to 'y' according
to /home/saulius/struct/CIF-dictionaries/cif_core.dic dictionary
named 'cif_core.dic' version 2.4.2 from 2011-04-26 (132 times).

Automatic conversion script
Id: cif_fix_values 1715 2011-07-08 13:25:40Z adriana 
;
_cod_original_sg_symbol_H-M P21/c
_cod_database_code 4068432

loop_
_symmetry_equiv_pos_as_xyz
'x, y, z'
'-x, y+1/2, -z+1/2'
'-x, -y, -z'
'x, -y-1/2, z-1/2'

loop_
_atom_site_label
_atom_site_type_symbol
_atom_site_fract_x
_atom_site_fract_y
_atom_site_fract_z
_atom_site_U_iso_or_equiv
_atom_site_adp_type
_atom_site_occupancy
_atom_site_symmetry_multiplicity
_atom_site_calc_flag
_atom_site_refinement_flags
Ni Ni 0.70824(2) 0.337588(14) 0.487018(12) 0.02278(8) Uani 1 1 d .
P1 P 0.71776(3) 0.36873(2) 0.583957(17) 0.02202(9) Uani 1 1 d .
P2 P 0.72792(3) 0.33876(2) 0.390715(18) 0.02564(10) Uani 1 1 d .
O1 O 0.74136(10) 0.46282(6) 0.58966(5) 0.0259(2) Uani 1 1 d .
O2 O 0.78440(11) 0.42384(7) 0.38045(5) 0.0320(3) Uani 1 1 d .
N N 0.64956(12) 0.23586(8) 0.48892(6) 0.0282(3) Uani 1 1 d .
N2 N 0.8425(2) 0.41003(13) -0.03648(12) 0.0644(5) Uani 1 1 d .
B B 0.23125(14) 0.09128(10) 0.32213(8) 0.0235(3) Uani 1 1 d .
C2 C 0.76920(13) 0.49175(9) 0.53565(7) 0.0242(3) Uani 1 1 d .
C3 C 0.76102(13) 0.44069(8) 0.48501(7) 0.0237(3) Uani 1 1 d .
C4 C 0.79172(13) 0.47195(9) 0.43226(7) 0.0264(3) Uani 1 1 d .
C6 C 0.84060(14) 0.32828(9) 0.64092(7) 0.0266(3) Uani 1 1 d .
H6 H 0.8408 0.3505 0.6831 0.032 Uiso 1 1 calc R
C61 C 0.82857(16) 0.23991(10) 0.64387(9) 0.0362(4) Uani 1 1 d .
H61B H 0.8268 0.2176 0.6025 0.054 Uiso 1 1 calc R
H61A H 0.7564 0.2269 0.6565 0.054 Uiso 1 1 calc R
H61C H 0.8949 0.2186 0.6745 0.054 Uiso 1 1 calc R
C62 C 0.95349(15) 0.35156(11) 0.62263(9) 0.0362(4) Uani 1 1 d .
H62A H 1.0200 0.3340 0.6550 0.054 Uiso 1 1 calc R
H62B H 0.9563 0.4082 0.6186 0.054 Uiso 1 1 calc R
H62C H 0.9564 0.3274 0.5825 0.054 Uiso 1 1 calc R
C7 C 0.58514(14) 0.35843(10) 0.61263(8) 0.0292(3) Uani 1 1 d .
H7 H 0.5621 0.3024 0.6091 0.035 Uiso 1 1 calc R
C71 C 0.59885(16) 0.38285(12) 0.68095(9) 0.0396(4) Uani 1 1 d .
H71C H 0.6234 0.4373 0.6858 0.059 Uiso 1 1 calc R
H71A H 0.6575 0.3501 0.7078 0.059 Uiso 1 1 calc R
H71B H 0.5244 0.3768 0.6930 0.059 Uiso 1 1 calc R
C72 C 0.48957(15) 0.40504(11) 0.56850(9) 0.0375(4) Uani 1 1 d .
H72A H 0.4158 0.3984 0.5813 0.056 Uiso 1 1 calc R
H72C H 0.4812 0.3863 0.5255 0.056 Uiso 1 1 calc R
H72B H 0.5107 0.4602 0.5706 0.056 Uiso 1 1 calc R
C8 C 0.83301(15) 0.26989(10) 0.37199(8) 0.0320(3) Uani 1 1 d .
H8 H 0.8034 0.2162 0.3765 0.038 Uiso 1 1 calc R
C81 C 0.94860(17) 0.27937(13) 0.42024(10) 0.0442(4) Uani 1 1 d .
H81A H 1.0043 0.2406 0.4122 0.066 Uiso 1 1 calc R
H81B H 0.9358 0.2719 0.4625 0.066 Uiso 1 1 calc R
H81C H 0.9795 0.3316 0.4168 0.066 Uiso 1 1 calc R
C82 C 0.84890(18) 0.27838(12) 0.30499(9) 0.0416(4) Uani 1 1 d .
H82C H 0.8770 0.3308 0.2991 0.062 Uiso 1 1 calc R
H82B H 0.7743 0.2697 0.2754 0.062 Uiso 1 1 calc R
H82A H 0.9056 0.2400 0.2975 0.062 Uiso 1 1 calc R
C9 C 0.59826(16) 0.33719(10) 0.32711(8) 0.0326(3) Uani 1 1 d .
H9 H 0.6215 0.3512 0.2874 0.039 Uiso 1 1 calc R
C91 C 0.54403(17) 0.25625(12) 0.31926(9) 0.0416(4) Uani 1 1 d .
H91A H 0.5224 0.2409 0.3582 0.062 Uiso 1 1 calc R
H91B H 0.6003 0.2190 0.3097 0.062 Uiso 1 1 calc R
H91C H 0.4745 0.2569 0.2849 0.062 Uiso 1 1 calc R
C92 C 0.5117(2) 0.39847(14) 0.33946(11) 0.0513(5) Uani 1 1 d .
H92C H 0.4438 0.3996 0.3042 0.077 Uiso 1 1 calc R
H92B H 0.5491 0.4496 0.3442 0.077 Uiso 1 1 calc R
H92A H 0.4868 0.3852 0.3779 0.077 Uiso 1 1 calc R
C10 C 0.61397(14) 0.17430(9) 0.48943(8) 0.0288(3) Uani 1 1 d .
C11 C 0.56852(16) 0.09579(10) 0.49011(9) 0.0349(4) Uani 1 1 d .
H11A H 0.5787 0.0781 0.5335 0.052 Uiso 1 1 calc R
H11B H 0.6106 0.0609 0.4677 0.052 Uiso 1 1 calc R
H11C H 0.4857 0.0955 0.4696 0.052 Uiso 1 1 calc R
C12 C 0.80396(14) 0.56842(9) 0.53444(8) 0.0278(3) Uani 1 1 d .
H12 H 0.8081 0.6013 0.5697 0.033 Uiso 1 1 calc R
C13 C 0.83275(14) 0.59604(9) 0.48015(8) 0.0304(3) Uani 1 1 d .
H13 H 0.8568 0.6485 0.4784 0.036 Uiso 1 1 calc R
C14 C 0.82694(14) 0.54812(9) 0.42847(8) 0.0293(3) Uani 1 1 d .
H14 H 0.8466 0.5672 0.3915 0.035 Uiso 1 1 calc R
C15 C 0.23126(13) 0.15957(8) 0.26958(7) 0.0237(3) Uani 1 1 d .
C16 C 0.28329(13) 0.15158(9) 0.21865(7) 0.0264(3) Uani 1 1 d .
H16 H 0.3238 0.1049 0.2146 0.032 Uiso 1 1 calc R
C17 C 0.27812(15) 0.20944(10) 0.17341(8) 0.0316(3) Uani 1 1 d .
H17 H 0.3148 0.2016 0.1395 0.038 Uiso 1 1 calc R
C18 C 0.21960(15) 0.27826(10) 0.17789(8) 0.0331(4) Uani 1 1 d .
H18 H 0.2180 0.3185 0.1480 0.040 Uiso 1 1 calc R
C19 C 0.16337(15) 0.28778(9) 0.22662(8) 0.0328(3) Uani 1 1 d .
H19 H 0.1212 0.3341 0.2297 0.039 Uiso 1 1 calc R
C20 C 0.16899(14) 0.22909(9) 0.27106(8) 0.0286(3) Uani 1 1 d .
H20 H 0.1291 0.2363 0.3037 0.034 Uiso 1 1 calc R
C21 C 0.10117(14) 0.05292(9) 0.30161(8) 0.0264(3) Uani 1 1 d .
C22 C 0.07151(16) 0.00503(10) 0.24824(8) 0.0333(4) Uani 1 1 d .
H22 H 0.1303 -0.0092 0.2271 0.040 Uiso 1 1 calc R
C23 C -0.04131(18) -0.02221(11) 0.22553(10) 0.0419(4) Uani 1 1 d .
H23 H -0.0580 -0.0546 0.1895 0.050 Uiso 1 1 calc R
C24 C -0.12884(16) -0.00246(11) 0.25488(11) 0.0459(5) Uani 1 1 d .
H24 H -0.2057 -0.0211 0.2393 0.055 Uiso 1 1 calc R
C25 C -0.10371(16) 0.04468(12) 0.30711(11) 0.0447(5) Uani 1 1 d .
H25 H -0.1634 0.0589 0.3277 0.054 Uiso 1 1 calc R
C26 C 0.00979(16) 0.07155(10) 0.32976(9) 0.0357(4) Uani 1 1 d .
H26 H 0.0254 0.1039 0.3658 0.043 Uiso 1 1 calc R
C27 C 0.25705(13) 0.12675(9) 0.39383(7) 0.0253(3) Uani 1 1 d .
C28 C 0.30040(14) 0.20143(9) 0.41099(8) 0.0296(3) Uani 1 1 d .
H28 H 0.3124 0.2359 0.3792 0.036 Uiso 1 1 calc R
C29 C 0.32663(17) 0.22687(10) 0.47310(9) 0.0376(4) Uani 1 1 d .
H29 H 0.3551 0.2781 0.4827 0.045 Uiso 1 1 calc R
C30 C 0.31149(19) 0.17811(12) 0.52068(9) 0.0413(4) Uani 1 1 d .
H30 H 0.3289 0.1955 0.5629 0.050 Uiso 1 1 calc R
C31 C 0.27030(17) 0.10310(12) 0.50578(9) 0.0388(4) Uani 1 1 d .
H31 H 0.2606 0.0685 0.5380 0.047 Uiso 1 1 calc R
C32 C 0.24333(15) 0.07886(10) 0.44377(8) 0.0306(3) Uani 1 1 d .
H32 H 0.2143 0.0277 0.4346 0.037 Uiso 1 1 calc R
C33 C 0.33625(14) 0.02774(9) 0.32388(7) 0.0247(3) Uani 1 1 d .
C34 C 0.32411(15) -0.05289(10) 0.32940(8) 0.0310(3) Uani 1 1 d .
H34 H 0.2496 -0.0737 0.3295 0.037 Uiso 1 1 calc R
C35 C 0.41837(18) -0.10363(10) 0.33482(9) 0.0382(4) Uani 1 1 d .
H35 H 0.4069 -0.1579 0.3389 0.046 Uiso 1 1 calc R
C36 C 0.52759(17) -0.07610(11) 0.33429(9) 0.0385(4) Uani 1 1 d .
H36 H 0.5911 -0.1109 0.3372 0.046 Uiso 1 1 calc R
C37 C 0.54313(16) 0.00330(12) 0.32949(9) 0.0400(4) Uani 1 1 d .
H37 H 0.6180 0.0235 0.3295 0.048 Uiso 1 1 calc R
C38 C 0.44930(15) 0.05320(10) 0.32470(9) 0.0340(4) Uani 1 1 d .
H38 H 0.4623 0.1074 0.3218 0.041 Uiso 1 1 calc R
C39 C 0.9123(2) 0.40714(12) 0.00839(12) 0.0491(5) Uani 1 1 d .
C40 C 1.0004(2) 0.40413(17) 0.06666(15) 0.0700(7) Uani 1 1 d .
H40A H 0.9662 0.4205 0.1014 0.105 Uiso 1 1 calc R
H40B H 1.0646 0.4390 0.0639 0.105 Uiso 1 1 calc R
H40C H 1.0297 0.3509 0.0740 0.105 Uiso 1 1 calc R

loop_
_atom_site_aniso_label
_atom_site_aniso_U_11
_atom_site_aniso_U_22
_atom_site_aniso_U_33
_atom_site_aniso_U_23
_atom_site_aniso_U_13
_atom_site_aniso_U_12
Ni 0.02691(14) 0.02115(13) 0.02034(14) -0.00069(9) 0.00546(10) -0.00512(9)
P1 0.02206(17) 0.02302(18) 0.02084(18) 0.00045(13) 0.00458(13) -0.00124(13)
P2 0.0307(2) 0.02593(19) 0.02047(19) -0.00178(13) 0.00625(14) -0.00695(14)
O1 0.0304(5) 0.0237(5) 0.0234(5) -0.0018(4) 0.0058(4) -0.0029(4)
O2 0.0445(7) 0.0302(6) 0.0232(5) -0.0009(4) 0.0120(5) -0.0116(5)
N 0.0330(7) 0.0267(7) 0.0249(6) -0.0013(5) 0.0068(5) -0.0053(5)
N2 0.0645(14) 0.0619(13) 0.0718(15) -0.0048(10) 0.0262(12) 0.0037(10)
B 0.0234(8) 0.0225(7) 0.0246(8) -0.0015(6) 0.0053(6) -0.0013(6)
C2 0.0217(7) 0.0253(7) 0.0241(7) 0.0012(5) 0.0017(5) -0.0012(5)
C3 0.0235(7) 0.0216(7) 0.0245(7) 0.0012(5) 0.0021(5) -0.0035(5)
C4 0.0254(7) 0.0282(7) 0.0242(7) 0.0005(6) 0.0028(6) -0.0046(6)
C6 0.0253(7) 0.0315(8) 0.0224(7) 0.0018(6) 0.0039(6) 0.0017(6)
C61 0.0388(9) 0.0315(8) 0.0361(9) 0.0062(7) 0.0041(7) 0.0039(7)
C62 0.0234(8) 0.0458(10) 0.0389(10) 0.0053(7) 0.0059(7) 0.0012(7)
C7 0.0242(7) 0.0316(8) 0.0332(8) -0.0005(6) 0.0097(6) -0.0027(6)
C71 0.0311(9) 0.0582(11) 0.0328(9) 0.0008(8) 0.0143(7) 0.0019(8)
C72 0.0249(8) 0.0454(10) 0.0402(10) -0.0051(8) 0.0032(7) 0.0023(7)
C8 0.0338(8) 0.0330(8) 0.0298(8) -0.0032(6) 0.0085(6) -0.0040(6)
C81 0.0354(9) 0.0527(11) 0.0422(10) -0.0060(8) 0.0042(8) -0.0015(8)
C82 0.0445(10) 0.0492(11) 0.0346(10) -0.0046(8) 0.0164(8) -0.0002(8)
C9 0.0351(9) 0.0367(9) 0.0242(8) -0.0020(6) 0.0029(6) -0.0035(7)
C91 0.0377(9) 0.0476(11) 0.0373(10) -0.0100(8) 0.0035(7) -0.0132(8)
C92 0.0478(11) 0.0569(12) 0.0432(11) -0.0064(9) -0.0022(9) 0.0133(10)
C10 0.0309(8) 0.0277(8) 0.0266(8) 0.0006(6) 0.0041(6) -0.0035(6)
C11 0.0365(9) 0.0243(7) 0.0422(10) 0.0004(6) 0.0054(7) -0.0069(6)
C12 0.0277(8) 0.0251(7) 0.0280(8) -0.0019(6) 0.0006(6) -0.0036(6)
C13 0.0293(8) 0.0235(7) 0.0351(9) 0.0031(6) 0.0008(6) -0.0079(6)
C14 0.0288(8) 0.0293(8) 0.0285(8) 0.0051(6) 0.0036(6) -0.0067(6)
C15 0.0211(7) 0.0239(7) 0.0251(7) -0.0023(5) 0.0030(5) -0.0033(5)
C16 0.0256(7) 0.0260(7) 0.0277(8) -0.0016(6) 0.0062(6) -0.0017(6)
C17 0.0303(8) 0.0365(8) 0.0286(8) 0.0030(6) 0.0079(6) -0.0034(6)
C18 0.0320(8) 0.0301(8) 0.0346(9) 0.0083(6) 0.0017(6) -0.0054(6)
C19 0.0328(8) 0.0239(7) 0.0389(9) 0.0004(6) 0.0022(7) 0.0011(6)
C20 0.0291(8) 0.0281(7) 0.0281(8) -0.0016(6) 0.0055(6) 0.0020(6)
C21 0.0259(7) 0.0224(7) 0.0294(8) 0.0045(6) 0.0029(6) -0.0009(6)
C22 0.0346(9) 0.0298(8) 0.0322(9) 0.0010(6) 0.0008(7) -0.0059(6)
C23 0.0414(10) 0.0324(9) 0.0428(10) 0.0016(7) -0.0095(8) -0.0081(7)
C24 0.0268(8) 0.0343(9) 0.0671(13) 0.0131(9) -0.0093(8) -0.0066(7)
C25 0.0258(8) 0.0420(10) 0.0659(13) 0.0085(9) 0.0098(8) 0.0013(7)
C26 0.0279(8) 0.0351(8) 0.0434(10) 0.0002(7) 0.0063(7) 0.0001(6)
C27 0.0222(7) 0.0280(7) 0.0259(7) -0.0016(6) 0.0060(5) 0.0013(6)
C28 0.0317(8) 0.0282(8) 0.0285(8) -0.0022(6) 0.0061(6) 0.0002(6)
C29 0.0439(10) 0.0316(8) 0.0351(9) -0.0099(7) 0.0043(7) 0.0023(7)
C30 0.0520(11) 0.0462(10) 0.0256(8) -0.0110(7) 0.0087(7) 0.0052(8)
C31 0.0449(10) 0.0457(10) 0.0286(9) 0.0021(7) 0.0140(7) 0.0026(8)
C32 0.0317(8) 0.0309(8) 0.0301(8) -0.0005(6) 0.0090(6) -0.0016(6)
C33 0.0273(7) 0.0280(7) 0.0180(7) -0.0018(5) 0.0036(5) 0.0017(6)
C34 0.0324(8) 0.0285(8) 0.0324(8) 0.0036(6) 0.0084(6) 0.0024(6)
C35 0.0466(10) 0.0305(8) 0.0373(9) 0.0051(7) 0.0088(8) 0.0103(7)
C36 0.0383(9) 0.0444(10) 0.0316(9) 0.0013(7) 0.0053(7) 0.0169(8)
C37 0.0262(8) 0.0502(10) 0.0422(10) 0.0013(8) 0.0049(7) 0.0036(7)
C38 0.0276(8) 0.0325(8) 0.0398(9) -0.0022(7) 0.0036(7) -0.0011(6)
C39 0.0439(11) 0.0394(10) 0.0710(15) -0.0012(9) 0.0276(11) -0.0001(8)
C40 0.0488(13) 0.0652(16) 0.093(2) 0.0137(14) 0.0098(13) -0.0069(12)

loop_
_atom_type_symbol
_atom_type_description
_atom_type_scat_dispersion_real
_atom_type_scat_dispersion_imag
_atom_type_scat_source
C C 0.0181 0.0091 'International Tables Vol C Tables 4.2.6.8 and 6.1.1.4'
H H 0.0000 0.0000 'International Tables Vol C Tables 4.2.6.8 and 6.1.1.4'
B B 0.0090 0.0039 'International Tables Vol C Tables 4.2.6.8 and 6.1.1.4'
N N 0.0311 0.0180 'International Tables Vol C Tables 4.2.6.8 and 6.1.1.4'
O O 0.0492 0.0322 'International Tables Vol C Tables 4.2.6.8 and 6.1.1.4'
P P 0.2955 0.4335 'International Tables Vol C Tables 4.2.6.8 and 6.1.1.4'
Ni Ni -3.0029 0.5091 'International Tables Vol C Tables 4.2.6.8 and 6.1.1.4'

loop_
_geom_angle_atom_site_label_1
_geom_angle_atom_site_label_2
_geom_angle_atom_site_label_3
_geom_angle
_geom_angle_publ_flag
C3 NI N 177.78(7) y
C3 NI P1 81.16(5) y
N NI P1 98.35(4) y
C3 NI P2 81.95(5) y
N NI P2 98.66(4) y
P1 NI P2 162.719(19 y
O1 P1 C7 102.34(7) y
O1 P1 C6 103.22(7) y
C7 P1 C6 109.83(8) y
O1 P1 NI 106.75(4) y
C7 P1 NI 117.09(6) y
C6 P1 NI 115.65(5) y
O2 P2 C9 101.84(7) y
O2 P2 C8 103.23(7) y
C9 P2 C8 108.32(8) y
O2 P2 NI 106.06(4) y
C9 P2 NI 119.08(6) y
C8 P2 NI 116.04(6) y
C2 O1 P1 110.90(9) y
C4 O2 P2 111.7(1) y
C10 N NI 179.30(14) y
C21 B C15 104.13(12) y
C21 B C33 113.16(12) y
C15 B C33 111.76(13) y
C21 B C27 111.72(13) y
C15 B C27 111.95(12) y
C33 B C27 104.34(12) y
C12 C2 O1 119.09(14) y
C12 C2 C3 123.36(15) y
O1 C2 C3 117.56(13) y
C4 C3 C2 115.49(14) y
C4 C3 NI 122.12(11) y
C2 C3 NI 122.37(12) y
C14 C4 O2 118.58(14) y
C14 C4 C3 123.58(15) y
O2 C4 C3 117.83(13) y
C61 C6 C62 111.47(14) y
C61 C6 P1 109.93(11) y
C62 C6 P1 109.04(11) y
C61 C6 H6 108.8 ?
C62 C6 H6 108.8 ?
P1 C6 H6 108.8 ?
C6 C61 H61B 109.5 ?
C6 C61 H61A 109.5 ?
H61B C61 H61A 109.5 ?
C6 C61 H61C 109.5 ?
H61B C61 H61C 109.5 ?
H61A C61 H61C 109.5 ?
C6 C62 H62A 109.5 ?
C6 C62 H62B 109.5 ?
H62A C62 H62B 109.5 ?
C6 C62 H62C 109.5 ?
H62A C62 H62C 109.5 ?
H62B C62 H62C 109.5 ?
C71 C7 C72 111.91(15) y
C71 C7 P1 113.72(12) y
C72 C7 P1 107.37(12) y
C71 C7 H7 107.9 ?
C72 C7 H7 107.9 ?
P1 C7 H7 107.9 ?
C7 C71 H71C 109.5 ?
C7 C71 H71A 109.5 ?
H71C C71 H71A 109.5 ?
C7 C71 H71B 109.5 ?
H71C C71 H71B 109.5 ?
H71A C71 H71B 109.5 ?
C7 C72 H72A 109.5 ?
C7 C72 H72C 109.5 ?
H72A C72 H72C 109.5 ?
C7 C72 H72B 109.5 ?
H72A C72 H72B 109.5 ?
H72C C72 H72B 109.5 ?
C82 C8 C81 111.60(16) y
C82 C8 P2 113.01(13) y
C81 C8 P2 108.65(12) y
C82 C8 H8 107.8 ?
C81 C8 H8 107.8 ?
P2 C8 H8 107.8 ?
C8 C81 H81A 109.5 ?
C8 C81 H81B 109.5 ?
H81A C81 H81B 109.5 ?
C8 C81 H81C 109.5 ?
H81A C81 H81C 109.5 ?
H81B C81 H81C 109.5 ?
C8 C82 H82C 109.5 ?
C8 C82 H82B 109.5 ?
H82C C82 H82B 109.5 ?
C8 C82 H82A 109.5 ?
H82C C82 H82A 109.5 ?
H82B C82 H82A 109.5 ?
C91 C9 C92 111.54(17) y
C91 C9 P2 110.99(12) y
C92 C9 P2 109.45(12) y
C91 C9 H9 108.3 ?
C92 C9 H9 108.3 ?
P2 C9 H9 108.3 ?
C9 C91 H91A 109.5 ?
C9 C91 H91B 109.5 ?
H91A C91 H91B 109.5 ?
C9 C91 H91C 109.5 ?
H91A C91 H91C 109.5 ?
H91B C91 H91C 109.5 ?
C9 C92 H92C 109.5 ?
C9 C92 H92B 109.5 ?
H92C C92 H92B 109.5 ?
C9 C92 H92A 109.5 ?
H92C C92 H92A 109.5 ?
H92B C92 H92A 109.5 ?
N C10 C11 180.0(2) y
C10 C11 H11A 109.5 ?
C10 C11 H11B 109.5 ?
H11A C11 H11B 109.5 ?
C10 C11 H11C 109.5 ?
H11A C11 H11C 109.5 ?
H11B C11 H11C 109.5 ?
C2 C12 C13 118.20(15) y
C2 C12 H12 120.9 ?
C13 C12 H12 120.9 ?
C14 C13 C12 121.14(14) y
C14 C13 H13 119.4 ?
C12 C13 H13 119.4 ?
C4 C14 C13 118.23(15) y
C4 C14 H14 120.9 ?
C13 C14 H14 120.9 ?
C16 C15 C20 115.36(14) y
C16 C15 B 123.97(13) y
C20 C15 B 120.49(14) y
C17 C16 C15 122.72(15) y
C17 C16 H16 118.6 ?
C15 C16 H16 118.6 ?
C18 C17 C16 120.08(16) y
C18 C17 H17 120 ?
C16 C17 H17 120 ?
C17 C18 C19 119.22(15) y
C17 C18 H18 120.4 ?
C19 C18 H18 120.4 ?
C18 C19 C20 119.76(15) y
C18 C19 H19 120.1 ?
C20 C19 H19 120.1 ?
C19 C20 C15 122.78(16) y
C19 C20 H20 118.6 ?
C15 C20 H20 118.6 ?
C26 C21 C22 115.43(15) y
C26 C21 B 123.83(15) y
C22 C21 B 120.32(15) y
C23 C22 C21 122.08(19) y
C23 C22 H22 119 ?
C21 C22 H22 119 ?
C24 C23 C22 120.54(19) y
C24 C23 H23 119.7 ?
C22 C23 H23 119.7 ?
C23 C24 C25 119.28(17) y
C23 C24 H24 120.4 ?
C25 C24 H24 120.4 ?
C24 C25 C26 119.8(2) y
C24 C25 H25 120.1 ?
C26 C25 H25 120.1 ?
C21 C26 C25 122.83(18) y
C21 C26 H26 118.6 ?
C25 C26 H26 118.6 ?
C28 C27 C32 115.27(15) y
C28 C27 B 124.89(14) y
C32 C27 B 119.69(14) y
C29 C28 C27 122.37(16) y
C29 C28 H28 118.8 ?
C27 C28 H28 118.8 ?
C30 C29 C28 120.51(17) y
C30 C29 H29 119.7 ?
C28 C29 H29 119.7 ?
C29 C30 C31 118.96(16) y
C29 C30 H30 120.5 ?
C31 C30 H30 120.5 ?
C32 C31 C30 119.93(17) y
C32 C31 H31 120 ?
C30 C31 H31 120 ?
C31 C32 C27 122.95(16) y
C31 C32 H32 118.5 ?
C27 C32 H32 118.5 ?
C38 C33 C34 115.06(15) y
C38 C33 B 120.21(14) y
C34 C33 B 124.56(14) y
C35 C34 C33 121.99(17) y
C35 C34 H34 119 ?
C33 C34 H34 119 ?
C36 C35 C34 120.93(17) y
C36 C35 H35 119.5 ?
C34 C35 H35 119.5 ?
C35 C36 C37 118.71(16) y
C35 C36 H36 120.6 ?
C37 C36 H36 120.6 ?
C36 C37 C38 119.91(18) y
C36 C37 H37 120 ?
C38 C37 H37 120 ?
C37 C38 C33 123.39(17) y
C37 C38 H38 118.3 ?
C33 C38 H38 118.3 ?
N2 C39 C40 178.9(3) y
C39 C40 H40A 109.5 ?
C39 C40 H40B 109.5 ?
H40A C40 H40B 109.5 ?
C39 C40 H40C 109.5 ?
H40A C40 H40C 109.5 ?
H40B C40 H40C 109.5 ?

loop_
_geom_bond_atom_site_label_1
_geom_bond_atom_site_label_2
_geom_bond_distance
_geom_bond_publ_flag
Ni C3 1.8839(14) y
Ni N 1.8862(13) y
Ni P1 2.1692(5) y
Ni P2 2.1753(5) y
P1 O1 1.6425(11) y
P1 C7 1.8238(16) y
P1 C6 1.8243(15) y
P2 O2 1.6450(11) y
P2 C9 1.8229(17) y
P2 C8 1.8285(18) y
O1 C2 1.3904(19) y
O2 C4 1.3919(19) y
N C10 1.140(2) y
N2 C39 1.132(3) y
B C21 1.639(2) y
B C15 1.645(2) y
B C33 1.647(2) y
B C27 1.649(2) y
C2 C12 1.383(2) y
C2 C3 1.402(2) y
C3 C4 1.395(2) y
C4 C14 1.383(2) y
C6 C61 1.530(2) y
C6 C62 1.530(2) y
C6 H6 1 ?
C61 H61b 0.98 ?
C61 H61a 0.98 ?
C61 H61c 0.98 ?
C62 H62a 0.98 ?
C62 H62b 0.98 ?
C62 H62c 0.98 ?
C7 C71 1.528(2) y
C7 C72 1.536(2) y
C7 H7 1 ?
C71 H71c 0.98 ?
C71 H71a 0.98 ?
C71 H71b 0.98 ?
C72 H72a 0.98 ?
C72 H72c 0.98 ?
C72 H72b 0.98 ?
C8 C82 1.529(2) y
C8 C81 1.535(2) y
C8 H8 1 ?
C81 H81a 0.98 ?
C81 H81b 0.98 ?
C81 H81c 0.98 ?
C82 H82c 0.98 ?
C82 H82b 0.98 ?
C82 H82a 0.98 ?
C9 C91 1.526(2) y
C9 C92 1.535(3) y
C9 H9 1 ?
C91 H91a 0.98 ?
C91 H91b 0.98 ?
C91 H91c 0.98 ?
C92 H92c 0.98 ?
C92 H92b 0.98 ?
C92 H92a 0.98 ?
C10 C11 1.455(2) y
C11 H11a 0.98 ?
C11 H11b 0.98 ?
C11 H11c 0.98 ?
C12 C13 1.393(2) y
C12 H12 0.95 ?
C13 C14 1.390(2) y
C13 H13 0.95 ?
C14 H14 0.95 ?
C15 C16 1.398(2) y
C15 C20 1.408(2) y
C16 C17 1.396(2) y
C16 H16 0.95 ?
C17 C18 1.386(3) y
C17 H17 0.95 ?
C18 C19 1.389(3) y
C18 H18 0.95 ?
C19 C20 1.394(2) y
C19 H19 0.95 ?
C20 H20 0.95 ?
C21 C26 1.396(3) y
C21 C22 1.409(2) y
C22 C23 1.394(3) y
C22 H22 0.95 ?
C23 C24 1.378(3) y
C23 H23 0.95 ?
C24 C25 1.379(3) y
C24 H24 0.95 ?
C25 C26 1.399(3) y
C25 H25 0.95 ?
C26 H26 0.95 ?
C27 C28 1.403(2) y
C27 C32 1.408(2) y
C28 C29 1.396(2) y
C28 H28 0.95 ?
C29 C30 1.381(3) y
C29 H29 0.95 ?
C30 C31 1.392(3) y
C30 H30 0.95 ?
C31 C32 1.388(3) y
C31 H31 0.95 ?
C32 H32 0.95 ?
C33 C38 1.402(2) y
C33 C34 1.403(2) y
C34 C35 1.398(2) y
C34 H34 0.95 ?
C35 C36 1.377(3) y
C35 H35 0.95 ?
C36 C37 1.386(3) y
C36 H36 0.95 ?
C37 C38 1.387(3) y
C37 H37 0.95 ?
C38 H38 0.95 ?
C39 C40 1.454(4) y
C40 H40a 0.98 ?
C40 H40b 0.98 ?
C40 H40c 0.98 ?

loop_
_geom_torsion_atom_site_label_1
_geom_torsion_atom_site_label_2
_geom_torsion_atom_site_label_3
_geom_torsion_atom_site_label_4
_geom_torsion
_geom_torsion_publ_flag
C3 NI P1 O1 9.52(6) y
N NI P1 O1 -168.29(6) y
P2 NI P1 O1 21.83(9) y
C3 NI P1 C7 123.39(8) y
N NI P1 C7 -54.42(8) y
P2 NI P1 C7 135.70(8) y
C3 NI P1 C6 -104.66(7) y
N NI P1 C6 77.53(7) y
P2 NI P1 C6 -92.35(9) y
C3 NI P2 O2 4.32(7) y
N NI P2 O2 -177.84(7) y
P1 NI P2 O2 -7.97(9) y
C3 NI P2 C9 -109.53(8) y
N NI P2 C9 68.31(8) y
P1 NI P2 C9 -121.82(9) y
C3 NI P2 C8 118.25(8) y
N NI P2 C8 -63.90(8) y
P1 NI P2 C8 105.97(9) y
C7 P1 O1 C2 -134.45(10) y
C6 P1 O1 C2 111.47(10) y
NI P1 O1 C2 -10.89(10) y
C9 P2 O2 C4 119.15(12) y
C8 P2 O2 C4 -128.57(12) y
NI P2 O2 C4 -6.09(12) y
C3 NI N C10 97(12) y
P1 NI N C10 174(100) y
P2 NI N C10 -9(12) y
P1 O1 C2 C12 -173.23(11) y
P1 O1 C2 C3 6.36(16) y
C12 C2 C3 C4 0.6(2) y
O1 C2 C3 C4 -178.94(13) y
C12 C2 C3 NI -177.74(12) y
O1 C2 C3 NI 2.69(19) y
N NI C3 C4 -108.40(16) y
P1 NI C3 C4 174.09(13) y
P2 NI C3 C4 -2.24(12) y
N NI C3 C2 69.90(16) y
P1 NI C3 C2 -7.64(12) y
P2 NI C3 C2 176.03(13) y
P2 O2 C4 C14 -173.84(12) y
P2 O2 C4 C3 5.11(18) y
C2 C3 C4 C14 -0.7(2) y
NI C3 C4 C14 177.70(12) y
C2 C3 C4 O2 -179.58(13) y
NI C3 C4 O2 -1.2(2) y
O1 P1 C6 C61 177.19(11) y
C7 P1 C6 C61 68.64(13) y
NI P1 C6 C61 -66.62(13) y
O1 P1 C6 C62 -60.33(13) y
C7 P1 C6 C62 -168.88(12) y
NI P1 C6 C62 55.86(13) y
O1 P1 C7 C71 -62.71(14) y
C6 P1 C7 C71 46.43(15) y
NI P1 C7 C71 -179.03(11) y
O1 P1 C7 C72 61.66(12) y
C6 P1 C7 C72 170.80(11) y
NI P1 C7 C72 -54.66(13) y
O2 P2 C8 C82 -60.04(14) y
C9 P2 C8 C82 47.41(15) y
NI P2 C8 C82 -175.58(11) y
O2 P2 C8 C81 64.40(14) y
C9 P2 C8 C81 171.84(13) y
NI P2 C8 C81 -51.14(14) y
O2 P2 C9 C91 168.63(13) y
C8 P2 C9 C91 60.23(15) y
NI P2 C9 C91 -75.27(14) y
O2 P2 C9 C92 -67.83(16) y
C8 P2 C9 C92 -176.24(15) y
NI P2 C9 C92 48.27(16) y
NI N C10 C11 -148(100) y
O1 C2 C12 C13 179.27(14) y
C3 C2 C12 C13 -0.3(2) y
C2 C12 C13 C14 0.0(2) y
O2 C4 C14 C13 179.28(15) y
C3 C4 C14 C13 0.4(2) y
C12 C13 C14 C4 0.0(2) y
C21 B C15 C16 -101.43(16) y
C33 B C15 C16 21.07(19) y
C27 B C15 C16 137.72(14) y
C21 B C15 C20 73.48(17) y
C33 B C15 C20 -164.02(13) y
C27 B C15 C20 -47.38(18) y
C20 C15 C16 C17 2.3(2) y
B C15 C16 C17 177.48(14) y
C15 C16 C17 C18 0.0(2) y
C16 C17 C18 C19 -2.0(2) y
C17 C18 C19 C20 1.6(2) y
C18 C19 C20 C15 0.9(2) y
C16 C15 C20 C19 -2.8(2) y
B C15 C20 C19 -178.08(14) y
C15 B C21 C26 -99.43(17) y
C33 B C21 C26 139.00(15) y
C27 B C21 C26 21.6(2) y
C15 B C21 C22 72.80(17) y
C33 B C21 C22 -48.78(19) y
C27 B C21 C22 -166.19(14) y
C26 C21 C22 C23 -0.4(2) y
B C21 C22 C23 -173.30(15) y
C21 C22 C23 C24 0.3(3) y
C22 C23 C24 C25 0.0(3) y
C23 C24 C25 C26 -0.2(3) y
C22 C21 C26 C25 0.2(3) y
B C21 C26 C25 172.78(16) y
C24 C25 C26 C21 0.1(3) y
C21 B C27 C28 -130.37(16) y
C15 B C27 C28 -14.0(2) y
C33 B C27 C28 107.02(17) y
C21 B C27 C32 54.26(18) y
C15 B C27 C32 170.61(14) y
C33 B C27 C32 -68.35(17) y
C32 C27 C28 C29 -0.8(2) y
B C27 C28 C29 -176.39(16) y
C27 C28 C29 C30 0.6(3) y
C28 C29 C30 C31 0.3(3) y
C29 C30 C31 C32 -1.1(3) y
C30 C31 C32 C27 0.9(3) y
C28 C27 C32 C31 0.1(2) y
B C27 C32 C31 175.89(16) y
C21 B C33 C38 163.76(14) y
C15 B C33 C38 46.58(19) y
C27 B C33 C38 -74.59(17) y
C21 B C33 C34 -21.3(2) y
C15 B C33 C34 -138.46(15) y
C27 B C33 C34 100.37(16) y
C38 C33 C34 C35 -0.5(2) y
B C33 C34 C35 -175.67(15) y
C33 C34 C35 C36 -0.7(3) y
C34 C35 C36 C37 1.2(3) y
C35 C36 C37 C38 -0.6(3) y
C36 C37 C38 C33 -0.5(3) y
C34 C33 C38 C37 1.1(3) y
B C33 C38 C37 176.50(16) y
